data_2234347
loop_
_publ_author_name
'Dayananda, A.S.'
'Dutkiewicz, Grzegorz'
'Yathirajan, H. S.'
'Kubicki, Maciej'

_publ_section_title
;
 (<i>R</i>)-Doxylaminium (<i>R</i>,<i>R</i>)-tartrate
;
_journal_coeditor_code NR2021
_journal_issue 4
_journal_name_full 'Acta Crystallographica Section E'
_journal_page_first o1054
_journal_page_last o1055
_journal_paper_doi 10.1107/S160053681200935X
_journal_volume 68
_journal_year 2012
_chemical_formula_iupac 'C17 H23 N2 O +, C4 H5 O6 -'
_chemical_formula_moiety 'C17 H23 N2 O +, C4 H5 O6 -'
_chemical_formula_sum 'C21 H28 N2 O7'
_chemical_formula_weight 420.45
_chemical_name_common
;
(<i>R</i>)-Doxylaminium (<i>R</i>,<i>R</i>)-tartrate
;
_chemical_name_systematic
;
(<i>R</i>)-dimethyl{2-[1-phenyl-1-(pyridin-2-yl)ethoxy]ethyl}azanium
(<i>R</i>,<i>R</i>)-3-carboxy-2,3-dihydroxypropanoate
;
_space_group_IT_number 4
_symmetry_cell_setting monoclinic
_symmetry_space_group_name_Hall 'P 2yb'
_symmetry_space_group_name_H-M 'P 1 21 1'
_atom_sites_solution_hydrogens geom
_atom_sites_solution_primary direct
_atom_sites_solution_secondary difmap
_audit_creation_method SHELXL-97
_cell_angle_alpha 90.00
_cell_angle_beta 108.301(5)
_cell_angle_gamma 90.00
_cell_formula_units_Z 2
_cell_length_a 7.4419(4)
_cell_length_b 18.4394(8)
_cell_length_c 8.3517(4)
_cell_measurement_reflns_used 1885
_cell_measurement_temperature 295(2)
_cell_measurement_theta_max 27.8252
_cell_measurement_theta_min 2.8772
_cell_volume 1088.09(10)
_computing_cell_refinement 'CrysAlis PRO (Agilent, 2011)'
_computing_data_collection 'CrysAlis PRO (Agilent, 2011)'
_computing_data_reduction 'CrysAlis PRO (Agilent, 2011)'
_computing_molecular_graphics 'XP (Sheldrick, 2008)'
_computing_publication_material 'SHELXL97 (Sheldrick, 2008)'
_computing_structure_refinement 'SHELXL97 (Sheldrick, 2008)'
_computing_structure_solution 'SIR92 (Altomare <i>et al.</i>, 1993)'
_diffrn_ambient_temperature 295(2)
_diffrn_detector_area_resol_mean 16.1544
_diffrn_measured_fraction_theta_full 0.985
_diffrn_measured_fraction_theta_max 0.858
_diffrn_measurement_device_type 'Agilent Xcalibur Eos'
_diffrn_measurement_method '\w scan'
_diffrn_radiation_monochromator graphite
_diffrn_radiation_source 'Enhance (Mo) X-ray Source'
_diffrn_radiation_type 'Mo K\a'
_diffrn_radiation_wavelength 0.7107
_diffrn_reflns_av_R_equivalents 0.0105
_diffrn_reflns_av_sigmaI/netI 0.0271
_diffrn_reflns_limit_h_max 9
_diffrn_reflns_limit_h_min -5
_diffrn_reflns_limit_k_max 19
_diffrn_reflns_limit_k_min -23
_diffrn_reflns_limit_l_max 10
_diffrn_reflns_limit_l_min -10
_diffrn_reflns_number 4562
_diffrn_reflns_theta_full 25.00
_diffrn_reflns_theta_max 27.88
_diffrn_reflns_theta_min 2.88
_exptl_absorpt_coefficient_mu 0.097
_exptl_absorpt_correction_T_max 1.00000
_exptl_absorpt_correction_T_min 0.99123
_exptl_absorpt_correction_type multi-scan
_exptl_absorpt_process_details '(CrysAlis PRO; Agilent, 2011)'
_exptl_crystal_colour colourless
_exptl_crystal_density_diffrn 1.283
_exptl_crystal_density_method 'not measured'
_exptl_crystal_description block
_exptl_crystal_F_000 448
_exptl_crystal_size_max 0.35
_exptl_crystal_size_mid 0.2
_exptl_crystal_size_min 0.15
_refine_diff_density_max 0.114
_refine_diff_density_min -0.163
_refine_ls_extinction_method none
_refine_ls_goodness_of_fit_ref 1.063
_refine_ls_hydrogen_treatment mixed
_refine_ls_matrix_type full
_refine_ls_number_parameters 290
_refine_ls_number_reflns 3539
_refine_ls_number_restraints 1
_refine_ls_restrained_S_all 1.063
_refine_ls_R_factor_all 0.0406
_refine_ls_R_factor_gt 0.0354
_refine_ls_shift/su_max 0.001
_refine_ls_shift/su_mean 0.000
_refine_ls_structure_factor_coef Fsqd
_refine_ls_weighting_details 'calc w=1/[\s^2^(Fo^2^)+(0.0316P)^2^+0.1652P] where P=(Fo^2^+2Fc^2^)/3'
_refine_ls_weighting_scheme calc
_refine_ls_wR_factor_gt 0.0752
_refine_ls_wR_factor_ref 0.0790
_reflns_number_gt 3228
_reflns_number_total 3539
_reflns_threshold_expression I>2sigma(I)
_cod_data_source_file nr2021.cif
_cod_data_source_block I
_cod_original_cell_volume 1088.09(9)
_cod_original_sg_symbol_H-M 'P 21'
_cod_database_code 2234347
_cod_database_fobs_code 2234347

loop_
_symmetry_equiv_pos_as_xyz
'x, y, z'
'-x, y+1/2, -z'

loop_
_atom_site_type_symbol
_atom_site_label
_atom_site_fract_x
_atom_site_fract_y
_atom_site_fract_z
_atom_site_U_iso_or_equiv
_atom_site_adp_type
_atom_site_calc_flag
_atom_site_refinement_flags
_atom_site_occupancy
_atom_site_symmetry_multiplicity
C C1 0.4272(3) 0.67447(11) 0.6599(2) 0.0349(5) Uani d . 1 1
C C11 0.3002(4) 0.71964(15) 0.7339(3) 0.0537(6) Uani d . 1 1
H H11A 0.1778 0.7251 0.6511 0.081 Uiso calc R 1 1
H H11B 0.3559 0.7666 0.7654 0.081 Uiso calc R 1 1
H H11C 0.2870 0.6956 0.8316 0.081 Uiso calc R 1 1
C C21 0.4472(3) 0.70427(11) 0.4958(3) 0.0372(5) Uani d . 1 1
C C22 0.5716(4) 0.67112(15) 0.4264(3) 0.0524(6) Uani d . 1 1
H H22 0.6417 0.6313 0.4799 0.063 Uiso calc R 1 1
C C23 0.5930(5) 0.69689(19) 0.2769(4) 0.0790(10) Uani d . 1 1
H H23 0.6777 0.6744 0.2313 0.095 Uiso calc R 1 1
C C24 0.4894(6) 0.7554(2) 0.1966(4) 0.0884(13) Uani d . 1 1
H H24 0.5045 0.7727 0.0970 0.106 Uiso calc R 1 1
C C25 0.3652(6) 0.78785(17) 0.2625(4) 0.0791(11) Uani d . 1 1
H H25 0.2945 0.8273 0.2075 0.095 Uiso calc R 1 1
C C26 0.3427(4) 0.76266(14) 0.4116(3) 0.0562(7) Uani d . 1 1
H H26 0.2565 0.7852 0.4553 0.067 Uiso calc R 1 1
C C31 0.6242(3) 0.66822(12) 0.7900(2) 0.0345(4) Uani d . 1 1
N N32 0.7191(3) 0.73082(10) 0.8328(2) 0.0462(5) Uani d . 1 1
C C33 0.8949(4) 0.72791(14) 0.9414(3) 0.0574(7) Uani d . 1 1
H H33 0.9616 0.7712 0.9701 0.069 Uiso calc R 1 1
C C34 0.9824(3) 0.66531(15) 1.0129(3) 0.0504(6) Uani d . 1 1
H H34 1.1049 0.6659 1.0880 0.061 Uiso calc R 1 1
C C35 0.8848(4) 0.60232(14) 0.9705(3) 0.0536(7) Uani d . 1 1
H H35 0.9394 0.5587 1.0171 0.064 Uiso calc R 1 1
C C36 0.7034(3) 0.60348(13) 0.8576(3) 0.0477(6) Uani d . 1 1
H H36 0.6354 0.5606 0.8277 0.057 Uiso calc R 1 1
O O41 0.3570(2) 0.60073(8) 0.63556(17) 0.0390(4) Uani d . 1 1
C C42 0.1862(3) 0.58833(13) 0.5017(3) 0.0426(5) Uani d . 1 1
H H42A 0.2110 0.5902 0.3945 0.051 Uiso calc R 1 1
H H42B 0.0949 0.6258 0.5019 0.051 Uiso calc R 1 1
C C43 0.1071(3) 0.51528(13) 0.5234(3) 0.0464(6) Uani d . 1 1
H H43A 0.1131 0.5100 0.6405 0.056 Uiso calc R 1 1
H H43B -0.0253 0.5141 0.4559 0.056 Uiso calc R 1 1
N N44 0.2040(3) 0.45177(11) 0.4760(2) 0.0503(5) Uani d . 1 1
H H44 0.193(4) 0.4545(15) 0.371(3) 0.057(7) Uiso d . 1 1
C C45 0.1053(6) 0.38380(16) 0.4956(4) 0.0868(11) Uani d . 1 1
H H45A 0.1210 0.3759 0.6128 0.130 Uiso calc R 1 1
H H45B 0.1582 0.3437 0.4524 0.130 Uiso calc R 1 1
H H45C -0.0270 0.3879 0.4341 0.130 Uiso calc R 1 1
C C46 0.4095(4) 0.44705(16) 0.5709(3) 0.0659(8) Uani d . 1 1
H H46A 0.4265 0.4436 0.6894 0.099 Uiso calc R 1 1
H H46B 0.4725 0.4896 0.5493 0.099 Uiso calc R 1 1
H H46C 0.4621 0.4049 0.5351 0.099 Uiso calc R 1 1
C C1A 0.0805(3) 0.41864(11) 0.0025(2) 0.0315(4) Uani d . 1 1
O O11A -0.0017(2) 0.42724(10) -0.14690(18) 0.0513(4) Uani d . 1 1
O O12A 0.00315(19) 0.41842(9) 0.12021(18) 0.0435(4) Uani d . 1 1
C C2A 0.2953(3) 0.40945(11) 0.0626(2) 0.0304(4) Uani d . 1 1
H H2A 0.3307 0.3787 -0.0184 0.036 Uiso calc R 1 1
O O2A 0.3691(2) 0.37835(9) 0.22459(18) 0.0396(4) Uani d . 1 1
H H2A1 0.344(5) 0.331(2) 0.219(4) 0.095(12) Uiso d . 1 1
C C3A 0.3858(3) 0.48319(11) 0.0658(3) 0.0335(4) Uani d . 1 1
H H3A 0.3418 0.5043 -0.0476 0.040 Uiso calc R 1 1
O O3A 0.3330(2) 0.52934(9) 0.1788(2) 0.0472(4) Uani d . 1 1
H H3A1 0.431(4) 0.5477(17) 0.236(4) 0.070(10) Uiso d . 1 1
C C4A 0.5998(3) 0.47547(12) 0.1202(3) 0.0360(5) Uani d . 1 1
O O41A 0.6965(2) 0.50948(10) 0.2428(2) 0.0549(5) Uani d . 1 1
O O42A 0.6590(2) 0.43365(9) 0.0257(2) 0.0470(4) Uani d . 1 1
H H42 0.816(5) 0.4273(19) 0.067(4) 0.095(10) Uiso d . 1 1

loop_
_atom_site_aniso_label
_atom_site_aniso_U_11
_atom_site_aniso_U_22
_atom_site_aniso_U_33
_atom_site_aniso_U_12
_atom_site_aniso_U_13
_atom_site_aniso_U_23
C1 0.0333(10) 0.0350(12) 0.0343(10) -0.0003(10) 0.0076(8) -0.0030(9)
C11 0.0449(13) 0.0630(17) 0.0533(14) 0.0032(13) 0.0154(11) -0.0132(12)
C21 0.0427(12) 0.0327(11) 0.0315(10) -0.0088(10) 0.0047(9) -0.0027(8)
C22 0.0659(16) 0.0510(14) 0.0456(13) -0.0069(14) 0.0252(12) -0.0047(11)
C23 0.110(3) 0.082(2) 0.0596(18) -0.041(2) 0.0468(19) -0.0242(17)
C24 0.135(3) 0.084(3) 0.0394(15) -0.070(2) 0.0173(19) -0.0019(16)
C25 0.104(3) 0.0553(19) 0.0509(17) -0.0315(19) -0.0144(17) 0.0186(14)
C26 0.0590(16) 0.0426(14) 0.0527(14) -0.0067(13) -0.0030(12) 0.0058(11)
C31 0.0364(11) 0.0334(11) 0.0343(10) -0.0040(10) 0.0119(8) -0.0004(9)
N32 0.0458(11) 0.0314(10) 0.0516(11) -0.0025(9) 0.0012(9) -0.0018(8)
C33 0.0480(14) 0.0370(13) 0.0696(17) -0.0080(12) -0.0069(13) -0.0025(12)
C34 0.0364(12) 0.0471(14) 0.0565(14) -0.0046(12) -0.0016(10) 0.0051(11)
C35 0.0496(14) 0.0397(14) 0.0600(15) 0.0014(12) 0.0007(12) 0.0134(11)
C36 0.0441(13) 0.0355(13) 0.0531(13) -0.0067(11) 0.0003(11) 0.0055(10)
O41 0.0360(8) 0.0380(9) 0.0358(7) -0.0070(7) 0.0007(6) 0.0027(6)
C42 0.0364(12) 0.0467(13) 0.0384(11) -0.0038(11) 0.0026(9) -0.0004(10)
C43 0.0421(13) 0.0539(15) 0.0386(12) -0.0148(12) 0.0060(10) -0.0045(11)
N44 0.0770(15) 0.0429(11) 0.0271(10) -0.0149(11) 0.0106(10) -0.0013(8)
C45 0.159(3) 0.0560(17) 0.0523(16) -0.046(2) 0.043(2) -0.0080(13)
C46 0.082(2) 0.0551(16) 0.0463(15) 0.0186(15) -0.0007(14) -0.0058(12)
C1A 0.0257(9) 0.0330(11) 0.0360(10) -0.0023(9) 0.0100(8) -0.0020(9)
O11A 0.0340(7) 0.0819(13) 0.0354(8) 0.0022(8) 0.0070(7) 0.0005(8)
O12A 0.0272(7) 0.0677(11) 0.0392(8) 0.0042(7) 0.0155(6) 0.0038(8)
C2A 0.0249(9) 0.0335(11) 0.0330(10) 0.0038(9) 0.0098(8) -0.0039(8)
O2A 0.0344(8) 0.0369(9) 0.0412(8) 0.0017(7) 0.0029(6) 0.0025(7)
C3A 0.0263(10) 0.0377(11) 0.0361(10) 0.0010(9) 0.0093(8) -0.0033(9)
O3A 0.0347(9) 0.0432(10) 0.0643(11) 0.0004(8) 0.0161(8) -0.0182(8)
C4A 0.0256(10) 0.0416(12) 0.0420(11) -0.0048(10) 0.0125(9) 0.0004(10)
O41A 0.0317(8) 0.0688(12) 0.0575(10) -0.0053(8) 0.0042(7) -0.0198(9)
O42A 0.0244(7) 0.0647(11) 0.0551(9) -0.0016(7) 0.0172(7) -0.0156(8)

loop_
_atom_type_symbol
_atom_type_description
_atom_type_scat_dispersion_real
_atom_type_scat_dispersion_imag
_atom_type_scat_source
C C 0.0033 0.0016 'International Tables Vol C Tables 4.2.6.8 and 6.1.1.4'
H H 0.0000 0.0000 'International Tables Vol C Tables 4.2.6.8 and 6.1.1.4'
N N 0.0061 0.0033 'International Tables Vol C Tables 4.2.6.8 and 6.1.1.4'
O O 0.0106 0.0060 'International Tables Vol C Tables 4.2.6.8 and 6.1.1.4'

loop_
_geom_angle_atom_site_label_1
_geom_angle_atom_site_label_2
_geom_angle_atom_site_label_3
_geom_angle
O41 C1 C21 110.18(16)
O41 C1 C11 109.08(18)
C21 C1 C11 114.45(19)
O41 C1 C31 104.58(16)
C21 C1 C31 108.82(17)
C11 C1 C31 109.26(17)
C1 C11 H11A 109.5
C1 C11 H11B 109.5
H11A C11 H11B 109.5
C1 C11 H11C 109.5
H11A C11 H11C 109.5
H11B C11 H11C 109.5
C22 C21 C26 118.4(2)
C22 C21 C1 119.0(2)
C26 C21 C1 122.6(2)
C21 C22 C23 120.4(3)
C21 C22 H22 119.8
C23 C22 H22 119.8
C24 C23 C22 120.2(3)
C24 C23 H23 119.9
C22 C23 H23 119.9
C25 C24 C23 119.9(3)
C25 C24 H24 120.0
C23 C24 H24 120.0
C24 C25 C26 120.4(3)
C24 C25 H25 119.8
C26 C25 H25 119.8
C21 C26 C25 120.6(3)
C21 C26 H26 119.7
C25 C26 H26 119.7
N32 C31 C36 121.09(19)
N32 C31 C1 115.55(18)
C36 C31 C1 123.34(19)
C33 N32 C31 117.84(19)
N32 C33 C34 124.1(2)
N32 C33 H33 118.0
C34 C33 H33 118.0
C35 C34 C33 117.8(2)
C35 C34 H34 121.1
C33 C34 H34 121.1
C34 C35 C36 119.5(2)
C34 C35 H35 120.2
C36 C35 H35 120.2
C31 C36 C35 119.7(2)
C31 C36 H36 120.1
C35 C36 H36 120.1
C42 O41 C1 117.05(15)
O41 C42 C43 109.65(18)
O41 C42 H42A 109.7
C43 C42 H42A 109.7
O41 C42 H42B 109.7
C43 C42 H42B 109.7
H42A C42 H42B 108.2
N44 C43 C42 115.6(2)
N44 C43 H43A 108.4
C42 C43 H43A 108.4
N44 C43 H43B 108.4
C42 C43 H43B 108.4
H43A C43 H43B 107.4
C45 N44 C46 110.7(3)
C45 N44 C43 109.6(2)
C46 N44 C43 113.97(18)
C45 N44 H44 105.8(18)
C46 N44 H44 107.3(17)
C43 N44 H44 109.1(18)
N44 C45 H45A 109.5
N44 C45 H45B 109.5
H45A C45 H45B 109.5
N44 C45 H45C 109.5
H45A C45 H45C 109.5
H45B C45 H45C 109.5
N44 C46 H46A 109.5
N44 C46 H46B 109.5
H46A C46 H46B 109.5
N44 C46 H46C 109.5
H46A C46 H46C 109.5
H46B C46 H46C 109.5
O11A C1A O12A 125.72(18)
O11A C1A C2A 119.27(17)
O12A C1A C2A 114.98(16)
O2A C2A C3A 108.10(16)
O2A C2A C1A 114.32(16)
C3A C2A C1A 108.68(16)
O2A C2A H2A 108.5
C3A C2A H2A 108.5
C1A C2A H2A 108.5
C2A O2A H2A1 110(2)
O3A C3A C2A 109.67(17)
O3A C3A C4A 109.98(16)
C2A C3A C4A 109.87(17)
O3A C3A H3A 109.1
C2A C3A H3A 109.1
C4A C3A H3A 109.1
C3A O3A H3A1 105(2)
O41A C4A O42A 126.91(19)
O41A C4A C3A 119.19(19)
O42A C4A C3A 113.88(17)
C4A O42A H42 113.8(17)

loop_
_geom_bond_atom_site_label_1
_geom_bond_atom_site_label_2
_geom_bond_distance
C1 O41 1.448(2)
C1 C21 1.526(3)
C1 C11 1.528(3)
C1 C31 1.531(3)
C11 H11A 0.9600
C11 H11B 0.9600
C11 H11C 0.9600
C21 C22 1.380(3)
C21 C26 1.384(3)
C22 C23 1.390(4)
C22 H22 0.9300
C23 C24 1.372(5)
C23 H23 0.9300
C24 C25 1.356(5)
C24 H24 0.9300
C25 C26 1.387(4)
C25 H25 0.9300
C26 H26 0.9300
C31 N32 1.342(3)
C31 C36 1.372(3)
N32 C33 1.339(3)
C33 C34 1.367(4)
C33 H33 0.9300
C34 C35 1.357(4)
C34 H34 0.9300
C35 C36 1.383(3)
C35 H35 0.9300
C36 H36 0.9300
O41 C42 1.423(2)
C42 C43 1.503(3)
C42 H42A 0.9700
C42 H42B 0.9700
C43 N44 1.492(3)
C43 H43A 0.9700
C43 H43B 0.9700
N44 C45 1.487(3)
N44 C46 1.488(3)
N44 H44 0.86(3)
C45 H45A 0.9600
C45 H45B 0.9600
C45 H45C 0.9600
C46 H46A 0.9600
C46 H46B 0.9600
C46 H46C 0.9600
C1A O11A 1.216(2)
C1A O12A 1.285(2)
C1A C2A 1.527(3)
C2A O2A 1.412(2)
C2A C3A 1.514(3)
C2A H2A 0.9800
O2A H2A1 0.89(4)
C3A O3A 1.415(3)
C3A C4A 1.519(3)
C3A H3A 0.9800
O3A H3A1 0.81(3)
C4A O41A 1.223(2)
C4A O42A 1.277(2)
O42A H42 1.12(3)

loop_
_geom_hbond_atom_site_label_D
_geom_hbond_atom_site_label_H
_geom_hbond_atom_site_label_A
_geom_hbond_site_symmetry_A
_geom_hbond_distance_DH
_geom_hbond_distance_HA
_geom_hbond_distance_DA
_geom_hbond_angle_DHA
C42 H42A O3A . 0.97 2.52 3.391(3) 149.3
C43 H43B O41A 1_455 0.97 2.27 3.217(3) 165.3
N44 H44 O12A . 0.86(3) 2.23(3) 2.942(2) 140(2)
C46 H46C O2A . 0.96 2.51 3.084(3) 118.1
O2A H2A1 N32 2_646 0.89(4) 1.92(4) 2.804(2) 171(3)
O3A H3A1 O41A . 0.81(3) 2.08(3) 2.613(2) 123(3)
O42A H42 O12A 1_655 1.12(3) 1.33(3) 2.4475(18) 178(3)

loop_
_geom_torsion_atom_site_label_1
_geom_torsion_atom_site_label_2
_geom_torsion_atom_site_label_3
_geom_torsion_atom_site_label_4
_geom_torsion
O41 C1 C21 C22 -62.2(3)
C11 C1 C21 C22 174.4(2)
C31 C1 C21 C22 51.9(3)
O41 C1 C21 C26 116.5(2)
C11 C1 C21 C26 -6.8(3)
C31 C1 C21 C26 -129.4(2)
C26 C21 C22 C23 1.1(4)
C1 C21 C22 C23 179.9(2)
C21 C22 C23 C24 -0.4(4)
C22 C23 C24 C25 -0.4(5)
C23 C24 C25 C26 0.4(4)
C22 C21 C26 C25 -1.1(4)
C1 C21 C26 C25 -179.8(2)
C24 C25 C26 C21 0.3(4)
O41 C1 C31 N32 179.69(18)
C21 C1 C31 N32 62.0(2)
C11 C1 C31 N32 -63.6(2)
O41 C1 C31 C36 1.0(3)
C21 C1 C31 C36 -116.7(2)
C11 C1 C31 C36 117.7(2)
C36 C31 N32 C33 1.1(3)
C1 C31 N32 C33 -177.6(2)
C31 N32 C33 C34 -0.9(4)
N32 C33 C34 C35 0.1(4)
C33 C34 C35 C36 0.4(4)
N32 C31 C36 C35 -0.7(4)
C1 C31 C36 C35 177.9(2)
C34 C35 C36 C31 -0.1(4)
C21 C1 O41 C42 -54.2(2)
C11 C1 O41 C42 72.3(2)
C31 C1 O41 C42 -170.96(17)
C1 O41 C42 C43 -164.77(18)
O41 C42 C43 N44 -76.6(2)
C42 C43 N44 C45 -177.2(2)
C42 C43 N44 C46 58.2(3)
O11A C1A C2A O2A -161.60(19)
O12A C1A C2A O2A 20.3(3)
O11A C1A C2A C3A 77.6(2)
O12A C1A C2A C3A -100.6(2)
O2A C2A C3A O3A -63.9(2)
C1A C2A C3A O3A 60.7(2)
O2A C2A C3A C4A 57.1(2)
C1A C2A C3A C4A -178.33(16)
O3A C3A C4A O41A -2.5(3)
C2A C3A C4A O41A -123.3(2)
O3A C3A C4A O42A 179.04(18)
C2A C3A C4A O42A 58.2(2)

loop_
_cod_related_entry_id
_cod_related_entry_database
_cod_related_entry_code
1 ChemSpider 30657626
